data_9012594
loop_
_publ_author_name
'Ownby, P. D.'
'Yang, X.'
'Liu, J.'

_publ_section_title
;
 Calculated X-ray diffraction data for diamond polytypes
 Note: rhombohedral, 21R structure
 Note: theoretically calculated structure values
;
_journal_name_full 'Journal of the American Ceramic Society'
_journal_page_first 1876
_journal_page_last 1883
_journal_paper_doi 10.1111/j.1151-2916.1992.tb07211.x
_journal_volume 75
_journal_year 1992
_chemical_formula_sum C
_chemical_name_common Carbon
_chemical_name_mineral Carbon
_space_group_IT_number 166
_symmetry_space_group_name_Hall '-R 3 2"'
_symmetry_space_group_name_H-M 'R -3 m :H'
_cell_angle_alpha 90
_cell_angle_beta 90
_cell_angle_gamma 120
_cell_length_a 2.5221
_cell_length_b 2.5221
_cell_length_c 43.2450
_cell_formula_units_Z 42
_cell_volume 238.227
_database_code_amcsd 0014071
_exptl_crystal_density_diffrn 3.516
_cod_original_sg_symbol_H-M 'R -3 m'
_cod_database_code 9012594

loop_
_space_group_symop_operation_xyz
x,y,z
2/3+x,1/3+y,1/3+z
1/3+x,2/3+y,2/3+z
x,x-y,z
2/3+x,1/3+x-y,1/3+z
1/3+x,2/3+x-y,2/3+z
y,x,-z
2/3+y,1/3+x,1/3-z
1/3+y,2/3+x,2/3-z
-x+y,y,z
2/3-x+y,1/3+y,1/3+z
1/3-x+y,2/3+y,2/3+z
-x,-x+y,-z
2/3-x,1/3-x+y,1/3-z
1/3-x,2/3-x+y,2/3-z
-y,-x,z
2/3-y,1/3-x,1/3+z
1/3-y,2/3-x,2/3+z
x-y,-y,-z
2/3+x-y,1/3-y,1/3-z
1/3+x-y,2/3-y,2/3-z
y,-x+y,-z
2/3+y,1/3-x+y,1/3-z
1/3+y,2/3-x+y,2/3-z
-x+y,-x,z
2/3-x+y,1/3-x,1/3+z
1/3-x+y,2/3-x,2/3+z
-x,-y,-z
2/3-x,1/3-y,1/3-z
1/3-x,2/3-y,2/3-z
-y,x-y,z
2/3-y,1/3+x-y,1/3+z
1/3-y,2/3+x-y,2/3+z
x-y,x,-z
2/3+x-y,1/3+x,1/3-z
1/3+x-y,2/3+x,2/3-z

loop_
_atom_site_label
_atom_site_fract_x
_atom_site_fract_y
_atom_site_fract_z
C1 0.00000 0.00000 0.01786
C2 0.00000 0.00000 0.17262
C3 0.00000 0.00000 0.20833
C4 0.00000 0.00000 0.26786
C5 0.00000 0.00000 0.30357
C6 0.00000 0.00000 0.41071
C7 0.00000 0.00000 0.44643

loop_
_cod_related_entry_id
_cod_related_entry_database
_cod_related_entry_code
1 AMCSD 0014071
